data_7103790
loop_
_publ_author_name
'Mukherjee, Soumen'
'Rentschler, Eva'
'Weyherm\"uller, Thomas'
'Wieghardt, Karl'
'Chaudhuri, Phalguni'

_publ_section_title
;
 A unique series of dinuclear transition metal--polyradical complexes with
 a m-phenylenediamine spacer and their catalytic reactivity
;
_journal_coden_ASTM CHCOFS
_journal_issue 15
_journal_name_full
;
 Chemical Communications (Cambridge, United Kingdom)
;
_journal_page_first 1828
_journal_page_last 1829
_journal_paper_doi 10.1039/b300792h
_journal_year 2003
_chemical_formula_structural '[C102 H132 Fe2 N6 O6], 0.5 Acetone'
_chemical_formula_sum 'C103.5 H135 Fe2 N6 O6.5'
_chemical_formula_weight 1678.88
_space_group_IT_number 14
_symmetry_cell_setting monoclinic
_symmetry_space_group_name_Hall '-P 2yn'
_symmetry_space_group_name_H-M 'P 1 21/n 1'
_atom_sites_solution_hydrogens geom
_atom_sites_solution_primary direct
_atom_sites_solution_secondary difmap
_audit_creation_method SHELXL
_cell_angle_alpha 90.00
_cell_angle_beta 106.40(1)
_cell_angle_gamma 90.00
_cell_formula_units_Z 4
_cell_length_a 25.374(2)
_cell_length_b 15.7754(12)
_cell_length_c 26.287(2)
_cell_measurement_temperature 100(2)
_cell_volume 10094.2(13)
_computing_cell_refinement 'DENZO, Nonius Collect Software'
_computing_data_collection 'DENZO, Nonius Collect Software'
_computing_data_reduction 'DENZO, Nonius Collect Software'
_computing_structure_refinement 'SHELXL-93 (Sheldrick, 1993)'
_computing_structure_solution 'SHELXS-86 (Sheldrick, 1990)'
_diffrn_ambient_temperature 100(2)
_diffrn_measurement_device 'Nonius Kappa-CCD'
_diffrn_measurement_method '480 images at 0.7 deg. in \w and 630 sec.'
_diffrn_radiation_monochromator graphite
_diffrn_radiation_source 'rotating anode'
_diffrn_radiation_type MoK\a
_diffrn_radiation_wavelength 0.71073
_diffrn_reflns_av_R_equivalents 0.0768
_diffrn_reflns_av_sigmaI/netI 0.1149
_diffrn_reflns_limit_h_max 15
_diffrn_reflns_limit_h_min -29
_diffrn_reflns_limit_k_max 15
_diffrn_reflns_limit_k_min -18
_diffrn_reflns_limit_l_max 30
_diffrn_reflns_limit_l_min -30
_diffrn_reflns_number 33764
_diffrn_reflns_theta_max 23.50
_diffrn_reflns_theta_min 3.06
_exptl_absorpt_coefficient_mu 0.340
_exptl_absorpt_correction_T_max 0.9850
_exptl_absorpt_correction_T_min 0.9608
_exptl_absorpt_correction_type 'Gaussian, face-indexed'
_exptl_crystal_colour black
_exptl_crystal_density_diffrn 1.105
_exptl_crystal_description 'opaque block'
_exptl_crystal_F_000 3608
_exptl_crystal_size_max 0.11
_exptl_crystal_size_mid 0.06
_exptl_crystal_size_min 0.04
_refine_diff_density_max 0.469
_refine_diff_density_min -0.348
_refine_diff_density_rms 0.063
_refine_ls_extinction_method none
_refine_ls_goodness_of_fit_all 1.045
_refine_ls_goodness_of_fit_obs 1.137
_refine_ls_matrix_type full
_refine_ls_number_parameters 1081
_refine_ls_number_reflns 14670
_refine_ls_number_restraints 0
_refine_ls_restrained_S_all 1.070
_refine_ls_restrained_S_obs 1.137
_refine_ls_R_factor_all 0.1303
_refine_ls_R_factor_obs 0.0658
_refine_ls_shift/esd_max 0.003
_refine_ls_shift/esd_mean 0.000
_refine_ls_structure_factor_coef Fsqd
_refine_ls_weighting_details 'w=1/[\s^2^(Fo^2^)+(0.0265P)^2^+13.7237P] where P=(Fo^2^+2Fc^2^)/3'
_refine_ls_weighting_scheme calc
_refine_ls_wR_factor_all 0.1372
_refine_ls_wR_factor_obs 0.1120
_reflns_number_observed 9147
_reflns_number_total 14847
_reflns_observed_criterion >2sigma(I)
_cod_data_source_file b300792h.txt
_cod_data_source_block 3
_cod_depositor_comments
;
The following automatic conversions were performed:
'_symmetry_cell_setting' value 'Monoclinic' changed to 'monoclinic'
according to '/home/saulius/struct/CIF-dictionaries/cif_core.dic'
dictionary named 'cif_core.dic' version 2.4.1 from 2010-06-29.

Automatic conversion script
Id: cif_fix_enum 1527 2010-12-29 10:47:43Z saulius 

The following automatic conversions were performed:

'_refine_ls_weighting_scheme' value 'calc
w=1/[\s^2^(Fo^2^)+(0.0265P)^2^+13.7237P] where P=(Fo^2^+2Fc^2^)/3'
was changed to 'calc'. New tag '_refine_ls_weighting_details' was
created. The value of the new tag was set to
'w=1/[\s^2^(Fo^2^)+(0.0265P)^2^+13.7237P] where P=(Fo^2^+2Fc^2^)/3'.

Automatic conversion script
Id: cif_fix_values 3143 2015-03-26 13:38:13Z robertas 
;
_cod_original_sg_symbol_H-M P2(1)/n
_cod_original_formula_sum 'C103.50 H135 Fe2 N6 O6.50'
_cod_database_code 7103790

loop_
_symmetry_equiv_pos_as_xyz
'x, y, z'
'-x+1/2, y+1/2, -z+1/2'
'-x, -y, -z'
'x-1/2, -y-1/2, z-1/2'

loop_
_atom_site_aniso_label
_atom_site_aniso_U_11
_atom_site_aniso_U_22
_atom_site_aniso_U_33
_atom_site_aniso_U_23
_atom_site_aniso_U_13
_atom_site_aniso_U_12
Fe1 0.0230(4) 0.0226(3) 0.0310(4) -0.0030(3) 0.0088(3) 0.0011(3)
Fe2 0.0277(4) 0.0204(3) 0.0274(4) 0.0013(3) 0.0073(3) 0.0006(3)
O1 0.022(2) 0.035(2) 0.030(2) -0.0062(15) 0.0094(15) 0.0008(14)
C1 0.023(3) 0.025(3) 0.033(3) -0.005(2) 0.008(2) -0.005(2)
C2 0.026(3) 0.027(3) 0.037(3) 0.000(2) 0.011(2) -0.001(2)
C3 0.022(3) 0.042(3) 0.044(3) -0.002(3) 0.012(3) 0.004(2)
C4 0.028(3) 0.041(3) 0.039(3) -0.011(2) 0.018(3) -0.006(2)
C5 0.027(3) 0.042(3) 0.034(3) -0.002(2) 0.010(2) -0.006(2)
C6 0.026(3) 0.026(3) 0.033(3) -0.006(2) 0.011(2) -0.003(2)
N7 0.019(2) 0.023(2) 0.031(2) -0.005(2) 0.008(2) -0.002(2)
C8 0.023(3) 0.028(3) 0.027(3) -0.001(2) 0.011(2) -0.005(2)
C9 0.032(3) 0.018(2) 0.036(3) -0.004(2) 0.013(2) -0.002(2)
C10 0.035(3) 0.023(3) 0.034(3) 0.003(2) 0.010(2) 0.002(2)
C11 0.032(3) 0.022(2) 0.027(3) 0.002(2) 0.006(2) -0.001(2)
C12 0.029(3) 0.024(3) 0.024(3) -0.003(2) 0.010(2) -0.006(2)
C13 0.022(3) 0.021(2) 0.030(3) -0.001(2) 0.014(2) 0.001(2)
N14 0.030(2) 0.023(2) 0.027(2) -0.001(2) 0.007(2) -0.003(2)
C15 0.027(3) 0.022(2) 0.026(3) -0.001(2) 0.007(2) -0.003(2)
C16 0.029(3) 0.033(3) 0.029(3) -0.003(2) 0.007(2) -0.005(2)
C17 0.029(3) 0.033(3) 0.035(3) -0.004(2) 0.009(2) -0.002(2)
C18 0.035(3) 0.038(3) 0.030(3) -0.004(2) 0.012(2) 0.000(2)
C19 0.031(3) 0.030(3) 0.026(3) -0.002(2) 0.008(2) -0.003(2)
O20 0.031(2) 0.022(2) 0.027(2) -0.0004(14) 0.0078(15) 0.0018(14)
C20 0.027(3) 0.019(2) 0.031(3) 0.005(2) 0.009(2) 0.003(2)
C21 0.022(3) 0.057(3) 0.044(3) 0.002(3) 0.011(3) 0.006(3)
C22 0.037(3) 0.064(4) 0.044(3) 0.017(3) 0.007(3) 0.013(3)
C23 0.033(3) 0.072(4) 0.045(3) -0.007(3) 0.004(3) -0.011(3)
C24 0.036(3) 0.085(4) 0.048(4) 0.006(3) 0.008(3) 0.014(3)
C25 0.040(4) 0.063(4) 0.047(3) -0.007(3) 0.021(3) 0.005(3)
C26 0.109(6) 0.137(6) 0.116(6) -0.095(5) 0.085(5) -0.075(5)
C27 0.070(5) 0.111(5) 0.054(4) -0.007(4) 0.028(4) 0.005(4)
C28 0.050(4) 0.099(5) 0.069(4) -0.026(4) 0.036(3) -0.008(4)
C29 0.050(4) 0.042(3) 0.034(3) -0.005(2) 0.016(3) -0.020(3)
C30 0.071(4) 0.047(3) 0.050(4) 0.002(3) 0.025(3) -0.016(3)
C31 0.070(4) 0.065(4) 0.046(3) -0.011(3) 0.026(3) -0.037(3)
C32 0.045(4) 0.071(4) 0.047(3) -0.007(3) 0.023(3) -0.021(3)
C33 0.045(3) 0.032(3) 0.029(3) -0.003(2) 0.016(2) -0.008(2)
C34 0.055(4) 0.027(3) 0.041(3) -0.009(2) 0.015(3) -0.002(2)
C35 0.062(4) 0.041(3) 0.039(3) -0.010(3) 0.012(3) -0.019(3)
C36 0.042(3) 0.037(3) 0.041(3) -0.004(2) 0.008(3) -0.008(3)
O41 0.027(2) 0.021(2) 0.033(2) 0.0001(14) 0.0098(15) 0.0004(14)
C41 0.018(3) 0.025(3) 0.032(3) -0.001(2) 0.009(2) -0.003(2)
C42 0.016(2) 0.021(2) 0.033(3) -0.004(2) 0.001(2) -0.001(2)
C43 0.023(3) 0.031(3) 0.027(3) 0.004(2) 0.004(2) -0.002(2)
C44 0.024(3) 0.024(2) 0.033(3) -0.004(2) 0.004(2) 0.000(2)
C45 0.024(3) 0.022(3) 0.037(3) -0.006(2) 0.005(2) 0.000(2)
C46 0.015(2) 0.026(3) 0.029(3) 0.002(2) 0.004(2) 0.001(2)
N47 0.019(2) 0.022(2) 0.033(2) -0.005(2) 0.006(2) 0.002(2)
C48 0.022(3) 0.017(2) 0.027(3) -0.002(2) 0.006(2) -0.001(2)
C49 0.025(3) 0.023(2) 0.037(3) -0.003(2) 0.007(2) -0.002(2)
C50 0.027(3) 0.020(2) 0.043(3) 0.000(2) 0.017(2) 0.002(2)
C51 0.026(3) 0.021(2) 0.027(3) -0.006(2) 0.006(2) -0.001(2)
C52 0.027(3) 0.016(2) 0.030(3) 0.007(2) 0.006(2) 0.002(2)
C53 0.026(3) 0.017(2) 0.032(3) 0.003(2) 0.011(2) 0.004(2)
N54 0.028(2) 0.016(2) 0.030(2) -0.001(2) 0.010(2) 0.001(2)
C55 0.025(3) 0.018(2) 0.023(3) -0.002(2) 0.010(2) -0.002(2)
C56 0.017(3) 0.027(3) 0.024(3) -0.001(2) 0.005(2) 0.004(2)
C57 0.025(3) 0.022(2) 0.026(3) -0.002(2) 0.011(2) -0.001(2)
C58 0.034(3) 0.014(2) 0.039(3) -0.004(2) 0.017(2) -0.007(2)
C59 0.028(3) 0.020(2) 0.030(3) -0.004(2) 0.010(2) -0.001(2)
O60 0.025(2) 0.022(2) 0.030(2) 0.0025(14) 0.0062(15) 0.0017(14)
C60 0.029(3) 0.020(2) 0.026(3) -0.005(2) 0.010(2) 0.001(2)
C61 0.028(3) 0.025(2) 0.030(3) -0.002(2) 0.004(2) 0.001(2)
C62 0.034(3) 0.041(3) 0.037(3) 0.002(2) 0.013(2) 0.011(2)
C63 0.041(3) 0.036(3) 0.032(3) -0.004(2) 0.011(2) 0.001(2)
C64 0.037(3) 0.030(3) 0.034(3) -0.002(2) 0.002(2) -0.001(2)
C65 0.034(3) 0.023(3) 0.040(3) -0.002(2) 0.003(2) 0.005(2)
C66 0.053(4) 0.022(3) 0.045(3) -0.003(2) 0.010(3) 0.005(2)
C67 0.048(4) 0.031(3) 0.058(4) -0.005(3) -0.001(3) 0.011(3)
C68 0.061(4) 0.025(3) 0.044(3) 0.004(2) 0.010(3) 0.000(3)
C69 0.029(3) 0.019(2) 0.033(3) 0.003(2) 0.008(2) 0.003(2)
C70 0.043(3) 0.031(3) 0.040(3) -0.005(2) 0.005(3) 0.010(2)
C71 0.060(4) 0.035(3) 0.052(3) 0.021(3) 0.024(3) 0.015(3)
C72 0.034(3) 0.030(3) 0.058(4) 0.013(3) 0.002(3) 0.004(2)
C73 0.032(3) 0.025(3) 0.045(3) -0.001(2) 0.006(2) -0.001(2)
C74 0.028(3) 0.032(3) 0.062(4) 0.000(3) 0.018(3) 0.003(2)
C75 0.023(3) 0.029(3) 0.068(4) -0.003(3) 0.008(3) -0.005(2)
C76 0.039(3) 0.040(3) 0.049(3) -0.005(3) -0.002(3) 0.002(3)
O81 0.022(2) 0.023(2) 0.034(2) -0.0016(14) 0.0090(15) 0.0008(14)
C81 0.026(3) 0.020(2) 0.026(3) 0.003(2) 0.006(2) 0.003(2)
C82 0.028(3) 0.019(2) 0.026(3) 0.003(2) 0.011(2) 0.000(2)
C83 0.033(3) 0.020(2) 0.027(3) -0.002(2) 0.010(2) 0.001(2)
C84 0.025(3) 0.020(2) 0.028(3) 0.002(2) 0.010(2) 0.000(2)
C85 0.026(3) 0.022(2) 0.028(3) -0.002(2) 0.011(2) -0.004(2)
C86 0.024(3) 0.020(2) 0.026(3) 0.002(2) 0.008(2) 0.001(2)
N87 0.025(2) 0.019(2) 0.027(2) -0.004(2) 0.011(2) 0.001(2)
C88 0.018(3) 0.015(2) 0.034(3) -0.005(2) 0.007(2) 0.004(2)
C89 0.022(3) 0.026(2) 0.025(3) 0.001(2) 0.008(2) 0.006(2)
C90 0.018(2) 0.021(2) 0.031(3) 0.002(2) 0.009(2) 0.002(2)
C91 0.020(3) 0.019(2) 0.034(3) -0.002(2) 0.007(2) 0.001(2)
C92 0.021(3) 0.017(2) 0.028(3) 0.000(2) 0.009(2) 0.005(2)
C93 0.019(3) 0.017(2) 0.033(3) 0.003(2) 0.011(2) 0.003(2)
N94 0.023(2) 0.022(2) 0.026(2) -0.001(2) 0.005(2) 0.000(2)
C95 0.023(3) 0.022(2) 0.029(3) 0.001(2) 0.005(2) 0.003(2)
C96 0.032(3) 0.028(3) 0.029(3) 0.000(2) 0.005(2) 0.002(2)
C97 0.032(3) 0.022(3) 0.040(3) -0.002(2) 0.007(2) 0.005(2)
C98 0.031(3) 0.027(3) 0.034(3) 0.002(2) 0.002(2) 0.003(2)
C99 0.023(3) 0.024(2) 0.032(3) 0.001(2) 0.007(2) -0.003(2)
O100 0.032(2) 0.021(2) 0.026(2) 0.0024(14) 0.0070(15) 0.0013(14)
C100 0.023(3) 0.021(3) 0.028(3) 0.000(2) 0.005(2) -0.004(2)
C101 0.028(3) 0.020(2) 0.035(3) -0.007(2) 0.004(2) -0.001(2)
C102 0.041(3) 0.032(3) 0.035(3) -0.003(2) 0.000(3) -0.001(2)
C103 0.038(3) 0.027(3) 0.058(4) -0.013(3) 0.004(3) -0.004(2)
C104 0.034(3) 0.031(3) 0.040(3) -0.002(2) 0.002(2) -0.006(2)
C105 0.032(3) 0.021(2) 0.030(3) -0.004(2) 0.016(2) 0.005(2)
C106 0.034(3) 0.031(3) 0.043(3) -0.007(2) 0.019(3) 0.002(2)
C107 0.033(3) 0.026(3) 0.049(3) 0.002(2) 0.014(3) 0.008(2)
C108 0.030(3) 0.028(3) 0.043(3) 0.003(2) 0.017(2) 0.002(2)
C109 0.047(4) 0.031(3) 0.040(3) -0.006(2) 0.003(3) 0.013(3)
C110 0.043(3) 0.034(3) 0.051(3) -0.005(3) 0.007(3) 0.015(3)
C111 0.047(4) 0.025(3) 0.096(5) -0.012(3) 0.013(3) 0.000(3)
C112 0.089(5) 0.045(3) 0.051(4) -0.018(3) -0.003(3) 0.037(3)
C113 0.028(3) 0.024(2) 0.026(3) 0.003(2) 0.002(2) 0.000(2)
C114 0.041(3) 0.035(3) 0.032(3) 0.006(2) 0.008(2) -0.001(2)
C115 0.044(3) 0.033(3) 0.031(3) 0.005(2) 0.014(2) -0.001(2)
C116 0.036(3) 0.038(3) 0.032(3) 0.005(2) 0.000(2) -0.002(2)
O200 0.093(10) 0.142(11) 0.260(17) 0.056(11) 0.042(11) -0.006(8)
C200 0.080(14) 0.103(14) 0.210(25) -0.005(14) 0.051(15) -0.043(11)
C202 0.083(13) 0.097(12) 0.184(19) 0.000(12) 0.048(13) -0.014(10)
C201 0.113(15) 0.075(11) 0.195(21) 0.016(12) 0.053(15) 0.008(10)

loop_
_atom_site_label
_atom_site_type_symbol
_atom_site_fract_x
_atom_site_fract_y
_atom_site_fract_z
_atom_site_U_iso_or_equiv
_atom_site_thermal_displace_type
_atom_site_occupancy
_atom_site_calc_flag
_atom_site_refinement_flags
_atom_site_disorder_group
Fe1 Fe 0.81239(3) -0.07200(4) 0.02752(3) 0.0253(2) Uani 1 d . .
Fe2 Fe 0.98072(3) 0.12282(4) 0.25065(2) 0.0253(2) Uani 1 d . .
O1 O 0.73003(11) -0.0672(2) 0.00610(11) 0.0286(7) Uani 1 d . .
C1 C 0.7081(2) -0.0528(3) 0.0437(2) 0.0273(11) Uani 1 d . .
C2 C 0.6525(2) -0.0264(3) 0.0352(2) 0.0295(11) Uani 1 d . .
C3 C 0.6350(2) -0.0116(3) 0.0794(2) 0.0357(12) Uani 1 d . .
H3 H 0.5982(2) 0.0070(3) 0.0742(2) 0.043 Uiso 1 calc R .
C4 C 0.6684(2) -0.0224(3) 0.1324(2) 0.0345(12) Uani 1 d . .
C5 C 0.7216(2) -0.0489(3) 0.1412(2) 0.0338(12) Uani 1 d . .
H5 H 0.7439(2) -0.0577(3) 0.1764(2) 0.041 Uiso 1 calc R .
C6 C 0.7434(2) -0.0632(3) 0.0979(2) 0.0280(11) Uani 1 d . .
N7 N 0.79495(14) -0.0840(2) 0.10000(14) 0.0244(9) Uani 1 d . .
C8 C 0.8347(2) -0.0939(3) 0.1502(2) 0.0252(11) Uani 1 d . .
C9 C 0.8598(2) -0.1730(3) 0.1644(2) 0.0281(11) Uani 1 d . .
H9 H 0.8490(2) -0.2206(3) 0.1417(2) 0.034 Uiso 1 calc R .
C10 C 0.9001(2) -0.1806(3) 0.2118(2) 0.0302(11) Uani 1 d . .
H10 H 0.9157(2) -0.2348(3) 0.2224(2) 0.036 Uiso 1 calc R .
C11 C 0.9186(2) -0.1119(3) 0.2442(2) 0.0273(11) Uani 1 d . .
H11 H 0.9474(2) -0.1185(3) 0.2761(2) 0.033 Uiso 1 calc R .
C12 C 0.8948(2) -0.0321(3) 0.2298(2) 0.0253(11) Uani 1 d . .
C13 C 0.8523(2) -0.0249(3) 0.1836(2) 0.0233(10) Uani 1 d . .
H13 H 0.8348(2) 0.0284(3) 0.1744(2) 0.028 Uiso 1 calc R .
N14 N 0.91627(14) 0.0419(2) 0.25959(14) 0.0270(9) Uani 1 d . .
C15 C 0.9068(2) 0.0531(2) 0.3063(2) 0.0251(11) Uani 1 d . .
C16 C 0.8747(2) 0.0002(3) 0.3293(2) 0.0309(11) Uani 1 d . .
H16 H 0.8545(2) -0.0452(3) 0.3093(2) 0.037 Uiso 1 calc R .
C17 C 0.8723(2) 0.0135(3) 0.3796(2) 0.0322(12) Uani 1 d . .
C18 C 0.9023(2) 0.0834(3) 0.4087(2) 0.0339(12) Uani 1 d . .
H18 H 0.9010(2) 0.0914(3) 0.4441(2) 0.041 Uiso 1 calc R .
C19 C 0.9329(2) 0.1395(3) 0.3889(2) 0.0290(11) Uani 1 d . .
O20 O 0.95963(12) 0.1760(2) 0.31132(11) 0.0269(7) Uani 1 d . .
C20 C 0.9341(2) 0.1268(3) 0.3357(2) 0.0252(11) Uani 1 d . .
C21 C 0.6169(2) -0.0115(3) -0.0219(2) 0.0409(13) Uani 1 d . .
C22 C 0.6410(2) 0.0594(3) -0.0476(2) 0.0493(14) Uani 1 d . .
H22A H 0.6786(2) 0.0446(3) -0.0472(2) 0.074 Uiso 1 calc R .
H22B H 0.6415(2) 0.1121(3) -0.0277(2) 0.074 Uiso 1 calc R .
H22C H 0.6185(2) 0.0672(3) -0.0843(2) 0.074 Uiso 1 calc R .
C23 C 0.6129(2) -0.0936(3) -0.0545(2) 0.0513(15) Uani 1 d . .
H23A H 0.5973(2) -0.1389(3) -0.0377(2) 0.077 Uiso 1 calc R .
H23B H 0.6496(2) -0.1101(3) -0.0561(2) 0.077 Uiso 1 calc R .
H23C H 0.5892(2) -0.0839(3) -0.0905(2) 0.077 Uiso 1 calc R .
C24 C 0.5581(2) 0.0130(4) -0.0228(2) 0.057(2) Uani 1 d . .
H24A H 0.5421(2) -0.0322(4) -0.0063(2) 0.085 Uiso 1 calc R .
H24B H 0.5359(2) 0.0209(4) -0.0596(2) 0.085 Uiso 1 calc R .
H24C H 0.5589(2) 0.0658(4) -0.0030(2) 0.085 Uiso 1 calc R .
C25 C 0.6465(2) -0.0017(3) 0.1799(2) 0.0480(14) Uani 1 d . .
C26 C 0.6768(3) 0.0735(5) 0.2084(3) 0.110(3) Uani 1 d . .
H26A H 0.7164(3) 0.0625(5) 0.2180(3) 0.165 Uiso 1 calc R .
H26B H 0.6657(3) 0.0841(5) 0.2406(3) 0.165 Uiso 1 calc R .
H26C H 0.6683(3) 0.1233(5) 0.1852(3) 0.165 Uiso 1 calc R .
C27 C 0.6568(3) -0.0779(4) 0.2190(2) 0.076(2) Uani 1 d . .
H27A H 0.6372(3) -0.1278(4) 0.2009(2) 0.114 Uiso 1 calc R .
H27B H 0.6435(3) -0.0638(4) 0.2495(2) 0.114 Uiso 1 calc R .
H27C H 0.6963(3) -0.0901(4) 0.2311(2) 0.114 Uiso 1 calc R .
C28 C 0.5851(2) 0.0134(4) 0.1646(2) 0.069(2) Uani 1 d . .
H28A H 0.5659(2) -0.0365(4) 0.1461(2) 0.103 Uiso 1 calc R .
H28B H 0.5761(2) 0.0629(4) 0.1412(2) 0.103 Uiso 1 calc R .
H28C H 0.5735(2) 0.0237(4) 0.1967(2) 0.103 Uiso 1 calc R .
C29 C 0.8393(2) -0.0441(3) 0.4067(2) 0.0409(13) Uani 1 d . .
C30 C 0.8805(2) -0.0939(3) 0.4503(2) 0.054(2) Uani 1 d . .
H30A H 0.9039(2) -0.0542(3) 0.4755(2) 0.082 Uiso 1 calc R .
H30B H 0.9034(2) -0.1292(3) 0.4344(2) 0.082 Uiso 1 calc R .
H30C H 0.8606(2) -0.1301(3) 0.4690(2) 0.082 Uiso 1 calc R .
C31 C 0.8035(2) -0.1077(3) 0.3681(2) 0.058(2) Uani 1 d . .
H31A H 0.7768(2) -0.0769(3) 0.3398(2) 0.087 Uiso 1 calc R .
H31B H 0.7839(2) -0.1438(3) 0.3871(2) 0.087 Uiso 1 calc R .
H31C H 0.8267(2) -0.1429(3) 0.3525(2) 0.087 Uiso 1 calc R .
C32 C 0.8016(2) 0.0089(3) 0.4309(2) 0.053(2) Uani 1 d . .
H32A H 0.7754(2) 0.0405(3) 0.4027(2) 0.079 Uiso 1 calc R .
H32B H 0.8239(2) 0.0488(3) 0.4568(2) 0.079 Uiso 1 calc R .
H32C H 0.7816(2) -0.0287(3) 0.4486(2) 0.079 Uiso 1 calc R .
C33 C 0.9661(2) 0.2129(3) 0.4215(2) 0.0342(12) Uani 1 d . .
C34 C 0.9447(2) 0.2979(3) 0.3956(2) 0.0405(13) Uani 1 d . .
H34A H 0.9474(2) 0.2988(3) 0.3591(2) 0.061 Uiso 1 calc R .
H34B H 0.9669(2) 0.3441(3) 0.4158(2) 0.061 Uiso 1 calc R .
H34C H 0.9063(2) 0.3053(3) 0.3953(2) 0.061 Uiso 1 calc R .
C35 C 0.9611(2) 0.2147(3) 0.4783(2) 0.0479(14) Uani 1 d . .
H35A H 0.9745(2) 0.1610(3) 0.4959(2) 0.072 Uiso 1 calc R .
H35B H 0.9225(2) 0.2227(3) 0.4773(2) 0.072 Uiso 1 calc R .
H35C H 0.9831(2) 0.2615(3) 0.4978(2) 0.072 Uiso 1 calc R .
C36 C 1.0272(2) 0.2027(3) 0.4248(2) 0.0406(13) Uani 1 d . .
H36A H 1.0315(2) 0.2014(3) 0.3889(2) 0.061 Uiso 1 calc R .
H36B H 1.0411(2) 0.1497(3) 0.4431(2) 0.061 Uiso 1 calc R .
H36C H 1.0480(2) 0.2506(3) 0.4444(2) 0.061 Uiso 1 calc R .
O41 O 0.81018(11) -0.0390(2) -0.04703(11) 0.0267(7) Uani 1 d . .
C41 C 0.8018(2) 0.0398(3) -0.0594(2) 0.0247(11) Uani 1 d . .
C42 C 0.7926(2) 0.0714(3) -0.1120(2) 0.0243(10) Uani 1 d . .
C43 C 0.7800(2) 0.1560(3) -0.1198(2) 0.0278(11) Uani 1 d . .
H43 H 0.7725(2) 0.1774(3) -0.1549(2) 0.033 Uiso 1 calc R .
C44 C 0.7776(2) 0.2140(3) -0.0788(2) 0.0278(11) Uani 1 d . .
C45 C 0.7893(2) 0.1850(3) -0.0280(2) 0.0285(11) Uani 1 d . .
H45 H 0.7888(2) 0.2230(3) -0.0001(2) 0.034 Uiso 1 calc R .
C46 C 0.8023(2) 0.0984(3) -0.0165(2) 0.0235(10) Uani 1 d . .
N47 N 0.81578(14) 0.0625(2) 0.03124(14) 0.0250(8) Uani 1 d . .
C48 C 0.8192(2) 0.1134(2) 0.0770(2) 0.0224(10) Uani 1 d . .
C49 C 0.7726(2) 0.1367(2) 0.0913(2) 0.0289(11) Uani 1 d . .
H49 H 0.7371(2) 0.1232(2) 0.0690(2) 0.035 Uiso 1 calc R .
C50 C 0.7785(2) 0.1801(2) 0.1387(2) 0.0287(11) Uani 1 d . .
H50 H 0.7466(2) 0.1961(2) 0.1486(2) 0.034 Uiso 1 calc R .
C51 C 0.8298(2) 0.2006(2) 0.1716(2) 0.0250(11) Uani 1 d . .
H51 H 0.8333(2) 0.2297(2) 0.2040(2) 0.030 Uiso 1 calc R .
C52 C 0.8760(2) 0.1780(2) 0.1567(2) 0.0246(11) Uani 1 d . .
C53 C 0.8704(2) 0.1357(2) 0.1093(2) 0.0242(11) Uani 1 d . .
H53 H 0.9023(2) 0.1218(2) 0.0989(2) 0.029 Uiso 1 calc R .
N54 N 0.93035(14) 0.1963(2) 0.18957(13) 0.0242(9) Uani 1 d . .
C55 C 0.9487(2) 0.2762(2) 0.1894(2) 0.0217(10) Uani 1 d . .
C56 C 0.9185(2) 0.3465(2) 0.1625(2) 0.0231(10) Uani 1 d . .
H56 H 0.8807(2) 0.3401(2) 0.1441(2) 0.028 Uiso 1 calc R .
C57 C 0.9433(2) 0.4228(3) 0.1630(2) 0.0236(10) Uani 1 d . .
C58 C 1.0010(2) 0.4286(3) 0.1879(2) 0.0274(11) Uani 1 d . .
H58 H 1.0185(2) 0.4812(3) 0.1856(2) 0.033 Uiso 1 calc R .
C59 C 1.0331(2) 0.3639(2) 0.2147(2) 0.0256(11) Uani 1 d . .
O60 O 1.02890(11) 0.2222(2) 0.24744(11) 0.0261(7) Uani 1 d . .
C60 C 1.0059(2) 0.2861(3) 0.2194(2) 0.0248(11) Uani 1 d . .
C61 C 0.7952(2) 0.0113(3) -0.1569(2) 0.0285(11) Uani 1 d . .
C62 C 0.8519(2) -0.0315(3) -0.1436(2) 0.0369(12) Uani 1 d . .
H62A H 0.8534(2) -0.0699(3) -0.1725(2) 0.055 Uiso 1 calc R .
H62B H 0.8580(2) -0.0638(3) -0.1106(2) 0.055 Uiso 1 calc R .
H62C H 0.8805(2) 0.0119(3) -0.1392(2) 0.055 Uiso 1 calc R .
C63 C 0.7872(2) 0.0578(3) -0.2098(2) 0.0364(12) Uani 1 d . .
H63A H 0.7893(2) 0.0170(3) -0.2373(2) 0.055 Uiso 1 calc R .
H63B H 0.8161(2) 0.1005(3) -0.2061(2) 0.055 Uiso 1 calc R .
H63C H 0.7512(2) 0.0856(3) -0.2199(2) 0.055 Uiso 1 calc R .
C64 C 0.7497(2) -0.0566(3) -0.1647(2) 0.0354(12) Uani 1 d . .
H64A H 0.7516(2) -0.0949(3) -0.1935(2) 0.053 Uiso 1 calc R .
H64B H 0.7137(2) -0.0290(3) -0.1737(2) 0.053 Uiso 1 calc R .
H64C H 0.7551(2) -0.0891(3) -0.1319(2) 0.053 Uiso 1 calc R .
C65 C 0.7608(2) 0.3060(3) -0.0945(2) 0.0341(12) Uani 1 d . .
C66 C 0.7650(2) 0.3618(3) -0.0459(2) 0.0410(13) Uani 1 d . .
H66A H 0.7419(2) 0.3381(3) -0.0251(2) 0.062 Uiso 1 calc R .
H66B H 0.7524(2) 0.4193(3) -0.0575(2) 0.062 Uiso 1 calc R .
H66C H 0.8033(2) 0.3638(3) -0.0240(2) 0.062 Uiso 1 calc R .
C67 C 0.7006(2) 0.3056(3) -0.1294(2) 0.0490(15) Uani 1 d . .
H67A H 0.6770(2) 0.2812(3) -0.1093(2) 0.073 Uiso 1 calc R .
H67B H 0.6976(2) 0.2715(3) -0.1612(2) 0.073 Uiso 1 calc R .
H67C H 0.6888(2) 0.3638(3) -0.1397(2) 0.073 Uiso 1 calc R .
C68 C 0.7969(2) 0.3440(3) -0.1262(2) 0.0445(14) Uani 1 d . .
H68A H 0.7945(2) 0.3089(3) -0.1575(2) 0.067 Uiso 1 calc R .
H68B H 0.8350(2) 0.3461(3) -0.1040(2) 0.067 Uiso 1 calc R .
H68C H 0.7842(2) 0.4016(3) -0.1375(2) 0.067 Uiso 1 calc R .
C69 C 0.9119(2) 0.5018(2) 0.1367(2) 0.0274(11) Uani 1 d . .
C70 C 0.9175(2) 0.5715(3) 0.1787(2) 0.0393(13) Uani 1 d . .
H70A H 0.9565(2) 0.5839(3) 0.1949(2) 0.059 Uiso 1 calc R .
H70B H 0.9009(2) 0.5521(3) 0.2061(2) 0.059 Uiso 1 calc R .
H70C H 0.8987(2) 0.6228(3) 0.1619(2) 0.059 Uiso 1 calc R .
C71 C 0.9363(2) 0.5348(3) 0.0935(2) 0.0475(14) Uani 1 d . .
H71A H 0.9756(2) 0.5460(3) 0.1088(2) 0.071 Uiso 1 calc R .
H71B H 0.9176(2) 0.5873(3) 0.0785(2) 0.071 Uiso 1 calc R .
H71C H 0.9314(2) 0.4922(3) 0.0654(2) 0.071 Uiso 1 calc R .
C72 C 0.8506(2) 0.4845(3) 0.1125(2) 0.0433(13) Uani 1 d . .
H72A H 0.8348(2) 0.4633(3) 0.1400(2) 0.065 Uiso 1 calc R .
H72B H 0.8458(2) 0.4419(3) 0.0843(2) 0.065 Uiso 1 calc R .
H72C H 0.8321(2) 0.5370(3) 0.0975(2) 0.065 Uiso 1 calc R .
C73 C 1.0954(2) 0.3717(3) 0.2391(2) 0.0346(12) Uani 1 d . .
C74 C 1.1252(2) 0.2984(3) 0.2202(2) 0.0396(13) Uani 1 d . .
H74A H 1.1649(2) 0.3041(3) 0.2360(2) 0.059 Uiso 1 calc R .
H74B H 1.1169(2) 0.3002(3) 0.1814(2) 0.059 Uiso 1 calc R .
H74C H 1.1128(2) 0.2442(3) 0.2310(2) 0.059 Uiso 1 calc R .
C75 C 1.1173(2) 0.4550(3) 0.2222(2) 0.0409(13) Uani 1 d . .
H75A H 1.1571(2) 0.4584(3) 0.2383(2) 0.061 Uiso 1 calc R .
H75B H 1.0994(2) 0.5033(3) 0.2340(2) 0.061 Uiso 1 calc R .
H75C H 1.1092(2) 0.4564(3) 0.1834(2) 0.061 Uiso 1 calc R .
C76 C 1.1080(2) 0.3705(3) 0.2997(2) 0.0459(14) Uani 1 d . .
H76A H 1.1478(2) 0.3755(3) 0.3157(2) 0.069 Uiso 1 calc R .
H76B H 1.0950(2) 0.3172(3) 0.3110(2) 0.069 Uiso 1 calc R .
H76C H 1.0894(2) 0.4182(3) 0.3113(2) 0.069 Uiso 1 calc R .
O81 O 0.81341(12) -0.1931(2) 0.00290(11) 0.0259(7) Uani 1 d . .
C81 C 0.8606(2) -0.2206(2) 0.0015(2) 0.0240(11) Uani 1 d . .
C82 C 0.8681(2) -0.2957(2) -0.0264(2) 0.0240(10) Uani 1 d . .
C83 C 0.9212(2) -0.3168(3) -0.0236(2) 0.0266(11) Uani 1 d . .
H83 H 0.9267(2) -0.3666(3) -0.0418(2) 0.032 Uiso 1 calc R .
C84 C 0.9694(2) -0.2699(2) 0.0044(2) 0.0239(11) Uani 1 d . .
C85 C 0.9617(2) -0.1984(2) 0.0302(2) 0.0246(11) Uani 1 d . .
H85 H 0.9927(2) -0.1663(2) 0.0492(2) 0.029 Uiso 1 calc R .
C86 C 0.9084(2) -0.1710(2) 0.0292(2) 0.0231(10) Uani 1 d . .
N87 N 0.89559(14) -0.0992(2) 0.05007(13) 0.0232(9) Uani 1 d . .
C88 C 0.9384(2) -0.0415(2) 0.0745(2) 0.0221(10) Uani 1 d . .
C89 C 0.9589(2) 0.0148(2) 0.0437(2) 0.0239(10) Uani 1 d . .
H89 H 0.9467(2) 0.0120(2) 0.0061(2) 0.029 Uiso 1 calc R .
C90 C 0.9972(2) 0.0747(3) 0.0687(2) 0.0229(10) Uani 1 d . .
H90 H 1.0120(2) 0.1122(3) 0.0480(2) 0.027 Uiso 1 calc R .
C91 C 1.0142(2) 0.0808(3) 0.1233(2) 0.0247(10) Uani 1 d . .
H91 H 1.0392(2) 0.1241(3) 0.1399(2) 0.030 Uiso 1 calc R .
C92 C 0.9948(2) 0.0238(2) 0.1538(2) 0.0215(10) Uani 1 d . .
C93 C 0.9571(2) -0.0380(2) 0.1291(2) 0.0223(10) Uani 1 d . .
H93 H 0.9443(2) -0.0780(2) 0.1499(2) 0.027 Uiso 1 calc R .
N94 N 1.01153(14) 0.0319(2) 0.20974(13) 0.0241(9) Uani 1 d . .
C95 C 1.0383(2) -0.0318(3) 0.2398(2) 0.0252(11) Uani 1 d . .
C96 C 1.0538(2) -0.1103(3) 0.2214(2) 0.0306(11) Uani 1 d . .
H96 H 1.0473(2) -0.1198(3) 0.1845(2) 0.037 Uiso 1 calc R .
C97 C 1.0778(2) -0.1715(3) 0.2568(2) 0.0320(12) Uani 1 d . .
C98 C 1.0884(2) -0.1544(3) 0.3119(2) 0.0324(12) Uani 1 d . .
H98 H 1.1052(2) -0.1981(3) 0.3358(2) 0.039 Uiso 1 calc R .
C99 C 1.0764(2) -0.0807(3) 0.3333(2) 0.0265(11) Uani 1 d . .
O100 O 1.03445(12) 0.0561(2) 0.30984(11) 0.0269(7) Uani 1 d . .
C100 C 1.0501(2) -0.0159(3) 0.2960(2) 0.0246(10) Uani 1 d . .
C101 C 0.8180(2) -0.3455(3) -0.0584(2) 0.0291(11) Uani 1 d . .
C102 C 0.7813(2) -0.2881(3) -0.1013(2) 0.0380(13) Uani 1 d . .
H10A H 0.7492(2) -0.3203(3) -0.1217(2) 0.057 Uiso 1 calc R .
H10B H 0.8021(2) -0.2680(3) -0.1251(2) 0.057 Uiso 1 calc R .
H10C H 0.7690(2) -0.2395(3) -0.0844(2) 0.057 Uiso 1 calc R .
C103 C 0.8346(2) -0.4219(3) -0.0865(2) 0.0429(13) Uani 1 d . .
H10D H 0.8015(2) -0.4522(3) -0.1066(2) 0.064 Uiso 1 calc R .
H10E H 0.8578(2) -0.4601(3) -0.0601(2) 0.064 Uiso 1 calc R .
H10F H 0.8550(2) -0.4022(3) -0.1108(2) 0.064 Uiso 1 calc R .
C104 C 0.7852(2) -0.3786(3) -0.0214(2) 0.0370(12) Uani 1 d . .
H10G H 0.7531(2) -0.4104(3) -0.0422(2) 0.056 Uiso 1 calc R .
H10H H 0.7729(2) -0.3306(3) -0.0040(2) 0.056 Uiso 1 calc R .
H10I H 0.8085(2) -0.4158(3) 0.0055(2) 0.056 Uiso 1 calc R .
C105 C 1.0260(2) -0.3010(2) 0.0021(2) 0.0263(11) Uani 1 d . .
C106 C 1.0266(2) -0.3103(3) -0.0556(2) 0.0342(12) Uani 1 d . .
H10J H 0.9973(2) -0.3492(3) -0.0741(2) 0.051 Uiso 1 calc R .
H10K H 1.0622(2) -0.3328(3) -0.0568(2) 0.051 Uiso 1 calc R .
H10L H 1.0205(2) -0.2547(3) -0.0730(2) 0.051 Uiso 1 calc R .
C107 C 1.0382(2) -0.3875(3) 0.0301(2) 0.0355(12) Uani 1 d . .
H10M H 1.0092(2) -0.4278(3) 0.0130(2) 0.053 Uiso 1 calc R .
H10N H 1.0393(2) -0.3810(3) 0.0675(2) 0.053 Uiso 1 calc R .
H10O H 1.0737(2) -0.4086(3) 0.0277(2) 0.053 Uiso 1 calc R .
C108 C 1.0719(2) -0.2402(3) 0.0299(2) 0.0328(12) Uani 1 d . .
H10P H 1.0722(2) -0.2336(3) 0.0671(2) 0.049 Uiso 1 calc R .
H10Q H 1.0657(2) -0.1849(3) 0.0122(2) 0.049 Uiso 1 calc R .
H10R H 1.1073(2) -0.2631(3) 0.0284(2) 0.049 Uiso 1 calc R .
C109 C 1.0901(2) -0.2609(3) 0.2407(2) 0.0412(13) Uani 1 d . .
C110 C 1.1512(2) -0.2824(3) 0.2638(2) 0.0437(14) Uani 1 d . .
H11A H 1.1615(2) -0.2765(3) 0.3024(2) 0.066 Uiso 1 calc R .
H11B H 1.1733(2) -0.2436(3) 0.2491(2) 0.066 Uiso 1 calc R .
H11C H 1.1577(2) -0.3409(3) 0.2545(2) 0.066 Uiso 1 calc R .
C111 C 1.0551(2) -0.3238(3) 0.2624(2) 0.057(2) Uani 1 d . .
H11D H 1.0640(2) -0.3182(3) 0.3010(2) 0.086 Uiso 1 calc R .
H11E H 1.0629(2) -0.3818(3) 0.2533(2) 0.086 Uiso 1 calc R .
H11F H 1.0160(2) -0.3114(3) 0.2466(2) 0.086 Uiso 1 calc R .
C112 C 1.0755(3) -0.2707(3) 0.1806(2) 0.067(2) Uani 1 d . .
H11G H 1.0839(3) -0.3286(3) 0.1718(2) 0.100 Uiso 1 calc R .
H11H H 1.0970(3) -0.2303(3) 0.1662(2) 0.100 Uiso 1 calc R .
H11I H 1.0362(3) -0.2596(3) 0.1651(2) 0.100 Uiso 1 calc R .
C113 C 1.0885(2) -0.0660(3) 0.3927(2) 0.0271(11) Uani 1 d . .
C114 C 1.1166(2) -0.1425(3) 0.4246(2) 0.0365(12) Uani 1 d . .
H11J H 1.1238(2) -0.1306(3) 0.4626(2) 0.055 Uiso 1 calc R .
H11K H 1.1514(2) -0.1536(3) 0.4167(2) 0.055 Uiso 1 calc R .
H11L H 1.0927(2) -0.1922(3) 0.4152(2) 0.055 Uiso 1 calc R .
C115 C 1.0345(2) -0.0499(3) 0.4068(2) 0.0354(12) Uani 1 d . .
H11M H 1.0425(2) -0.0404(3) 0.4451(2) 0.053 Uiso 1 calc R .
H11N H 1.0104(2) -0.0992(3) 0.3966(2) 0.053 Uiso 1 calc R .
H11O H 1.0163(2) 0.0003(3) 0.3877(2) 0.053 Uiso 1 calc R .
C116 C 1.1267(2) 0.0107(3) 0.4084(2) 0.0371(12) Uani 1 d . .
H11P H 1.1347(2) 0.0205(3) 0.4466(2) 0.056 Uiso 1 calc R .
H11Q H 1.1088(2) 0.0609(3) 0.3891(2) 0.056 Uiso 1 calc R .
H11R H 1.1611(2) -0.0003(3) 0.3994(2) 0.056 Uiso 1 calc R .
O200 O 0.7178(5) 0.1555(8) 0.3493(6) 0.167(6) Uani 0.50 d P .
C200 C 0.7610(8) 0.1935(11) 0.3538(10) 0.129(8) Uani 0.50 d P .
C202 C 0.7851(7) 0.2130(10) 0.3115(7) 0.120(6) Uani 0.50 d P .
H20A H 0.7636(7) 0.1858(10) 0.2787(7) 0.179 Uiso 0.50 calc PR .
H20B H 0.8229(7) 0.1918(10) 0.3208(7) 0.179 Uiso 0.50 calc PR .
H20C H 0.7851(7) 0.2745(10) 0.3063(7) 0.179 Uiso 0.50 calc PR .
C201 C 0.7897(7) 0.2315(9) 0.4106(8) 0.126(6) Uani 0.50 d P .
H20D H 0.7695(7) 0.2138(9) 0.4355(8) 0.188 Uiso 0.50 calc PR .
H20E H 0.7899(7) 0.2936(9) 0.4085(8) 0.188 Uiso 0.50 calc PR .
H20F H 0.8276(7) 0.2108(9) 0.4229(8) 0.188 Uiso 0.50 calc PR .

loop_
_atom_type_symbol
_atom_type_description
_atom_type_scat_dispersion_real
_atom_type_scat_dispersion_imag
_atom_type_scat_source
C C 0.0033 0.0016 'International Tables Vol C Tables 4.2.6.8 and 6.1.1.4'
H H 0.0000 0.0000 'International Tables Vol C Tables 4.2.6.8 and 6.1.1.4'
N N 0.0061 0.0033 'International Tables Vol C Tables 4.2.6.8 and 6.1.1.4'
O O 0.0106 0.0060 'International Tables Vol C Tables 4.2.6.8 and 6.1.1.4'
Fe Fe 0.3463 0.8444 'International Tables Vol C Tables 4.2.6.8 and 6.1.1.4'

loop_
_geom_angle_atom_site_label_1
_geom_angle_atom_site_label_2
_geom_angle_atom_site_label_3
_geom_angle
_geom_angle_site_symmetry_1
_geom_angle_site_symmetry_3
_geom_angle_publ_flag
O1 Fe1 O41 88.65(12) . . ?
O1 Fe1 O81 92.98(11) . . ?
O41 Fe1 O81 86.08(11) . . ?
O1 Fe1 N87 170.17(12) . . ?
O41 Fe1 N87 94.49(12) . . ?
O81 Fe1 N87 77.97(12) . . ?
O1 Fe1 N7 77.68(13) . . ?
O41 Fe1 N7 163.61(13) . . ?
O81 Fe1 N7 103.44(12) . . ?
N87 Fe1 N7 100.49(13) . . ?
O1 Fe1 N47 90.05(12) . . ?
O41 Fe1 N47 77.09(12) . . ?
O81 Fe1 N47 162.82(13) . . ?
N87 Fe1 N47 99.73(13) . . ?
N7 Fe1 N47 93.72(13) . . ?
O60 Fe2 O20 90.51(11) . . ?
O60 Fe2 O100 98.66(11) . . ?
O20 Fe2 O100 83.14(11) . . ?
O60 Fe2 N94 101.26(12) . . ?
O20 Fe2 N94 157.97(12) . . ?
O100 Fe2 N94 76.76(12) . . ?
O60 Fe2 N54 77.44(12) . . ?
O20 Fe2 N54 97.80(12) . . ?
O100 Fe2 N54 175.97(13) . . ?
N94 Fe2 N54 102.87(13) . . ?
O60 Fe2 N14 164.92(12) . . ?
O20 Fe2 N14 77.19(12) . . ?
O100 Fe2 N14 88.62(12) . . ?
N94 Fe2 N14 93.24(13) . . ?
N54 Fe2 N14 95.41(13) . . ?
C1 O1 Fe1 115.7(3) . . ?
O1 C1 C2 123.7(4) . . ?
O1 C1 C6 116.8(4) . . ?
C2 C1 C6 119.5(4) . . ?
C3 C2 C1 117.2(4) . . ?
C3 C2 C21 123.9(4) . . ?
C1 C2 C21 118.7(4) . . ?
C2 C3 C4 124.1(4) . . ?
C5 C4 C3 119.3(4) . . ?
C5 C4 C25 119.6(4) . . ?
C3 C4 C25 121.1(4) . . ?
C4 C5 C6 120.3(4) . . ?
N7 C6 C5 127.4(4) . . ?
N7 C6 C1 113.0(4) . . ?
C5 C6 C1 119.6(4) . . ?
C6 N7 C8 119.6(4) . . ?
C6 N7 Fe1 113.5(3) . . ?
C8 N7 Fe1 125.4(3) . . ?
C13 C8 C9 119.1(4) . . ?
C13 C8 N7 121.1(4) . . ?
C9 C8 N7 119.6(4) . . ?
C10 C9 C8 119.0(4) . . ?
C9 C10 C11 121.8(4) . . ?
C10 C11 C12 119.7(4) . . ?
C13 C12 C11 118.7(4) . . ?
C13 C12 N14 119.8(4) . . ?
C11 C12 N14 121.3(4) . . ?
C12 C13 C8 121.5(4) . . ?
C15 N14 C12 118.4(3) . . ?
C15 N14 Fe2 111.4(3) . . ?
C12 N14 Fe2 127.9(3) . . ?
N14 C15 C16 126.4(4) . . ?
N14 C15 C20 114.5(4) . . ?
C16 C15 C20 119.1(4) . . ?
C17 C16 C15 121.1(4) . . ?
C16 C17 C18 118.4(4) . . ?
C16 C17 C29 122.7(4) . . ?
C18 C17 C29 118.9(4) . . ?
C19 C18 C17 124.5(4) . . ?
C18 C19 C20 117.0(4) . . ?
C18 C19 C33 123.4(4) . . ?
C20 C19 C33 119.6(4) . . ?
C20 O20 Fe2 115.3(2) . . ?
O20 C20 C19 123.9(4) . . ?
O20 C20 C15 116.4(4) . . ?
C19 C20 C15 119.7(4) . . ?
C22 C21 C24 108.6(4) . . ?
C22 C21 C2 110.3(4) . . ?
C24 C21 C2 110.8(4) . . ?
C22 C21 C23 110.0(4) . . ?
C24 C21 C23 107.0(4) . . ?
C2 C21 C23 110.1(4) . . ?
C26 C25 C28 110.7(5) . . ?
C26 C25 C4 108.7(4) . . ?
C28 C25 C4 113.5(4) . . ?
C26 C25 C27 108.4(5) . . ?
C28 C25 C27 105.5(4) . . ?
C4 C25 C27 109.9(4) . . ?
C30 C29 C31 108.3(4) . . ?
C30 C29 C32 110.0(4) . . ?
C31 C29 C32 108.0(4) . . ?
C30 C29 C17 107.7(4) . . ?
C31 C29 C17 112.2(4) . . ?
C32 C29 C17 110.7(4) . . ?
C35 C33 C34 107.5(4) . . ?
C35 C33 C36 107.8(4) . . ?
C34 C33 C36 109.9(4) . . ?
C35 C33 C19 111.9(4) . . ?
C34 C33 C19 109.9(4) . . ?
C36 C33 C19 109.6(4) . . ?
C41 O41 Fe1 116.9(3) . . ?
O41 C41 C42 123.5(4) . . ?
O41 C41 C46 117.0(4) . . ?
C42 C41 C46 119.5(4) . . ?
C43 C42 C41 116.8(4) . . ?
C43 C42 C61 123.1(4) . . ?
C41 C42 C61 120.1(4) . . ?
C42 C43 C44 124.7(4) . . ?
C45 C44 C43 118.6(4) . . ?
C45 C44 C65 123.2(4) . . ?
C43 C44 C65 118.2(4) . . ?
C44 C45 C46 120.3(4) . . ?
N47 C46 C45 126.4(4) . . ?
N47 C46 C41 113.8(4) . . ?
C45 C46 C41 119.9(4) . . ?
C46 N47 C48 119.6(3) . . ?
C46 N47 Fe1 112.7(3) . . ?
C48 N47 Fe1 126.3(3) . . ?
C53 C48 C49 119.4(4) . . ?
C53 C48 N47 118.9(4) . . ?
C49 C48 N47 121.6(4) . . ?
C48 C49 C50 119.3(4) . . ?
C51 C50 C49 121.2(4) . . ?
C52 C51 C50 119.1(4) . . ?
C51 C52 C53 120.0(4) . . ?
C51 C52 N54 121.7(4) . . ?
C53 C52 N54 118.3(4) . . ?
C48 C53 C52 121.0(4) . . ?
C55 N54 C52 117.5(3) . . ?
C55 N54 Fe2 112.6(3) . . ?
C52 N54 Fe2 128.7(2) . . ?
N54 C55 C56 126.6(4) . . ?
N54 C55 C60 113.2(4) . . ?
C56 C55 C60 120.2(4) . . ?
C57 C56 C55 120.4(4) . . ?
C56 C57 C58 118.3(4) . . ?
C56 C57 C69 122.5(4) . . ?
C58 C57 C69 119.3(4) . . ?
C59 C58 C57 124.8(4) . . ?
C58 C59 C60 116.9(4) . . ?
C58 C59 C73 123.2(4) . . ?
C60 C59 C73 119.9(4) . . ?
C60 O60 Fe2 116.9(3) . . ?
O60 C60 C59 124.7(4) . . ?
O60 C60 C55 116.7(4) . . ?
C59 C60 C55 118.6(4) . . ?
C42 C61 C63 112.4(3) . . ?
C42 C61 C62 109.8(4) . . ?
C63 C61 C62 106.9(4) . . ?
C42 C61 C64 109.8(4) . . ?
C63 C61 C64 108.0(4) . . ?
C62 C61 C64 109.9(3) . . ?
C68 C65 C66 108.6(4) . . ?
C68 C65 C44 110.7(4) . . ?
C66 C65 C44 111.8(4) . . ?
C68 C65 C67 108.9(4) . . ?
C66 C65 C67 108.8(4) . . ?
C44 C65 C67 108.1(4) . . ?
C72 C69 C71 109.1(4) . . ?
C72 C69 C57 112.3(3) . . ?
C71 C69 C57 110.1(4) . . ?
C72 C69 C70 107.7(4) . . ?
C71 C69 C70 108.4(4) . . ?
C57 C69 C70 109.1(4) . . ?
C59 C73 C76 108.8(4) . . ?
C59 C73 C74 110.3(4) . . ?
C76 C73 C74 110.4(4) . . ?
C59 C73 C75 111.1(4) . . ?
C76 C73 C75 108.9(4) . . ?
C74 C73 C75 107.2(4) . . ?
C81 O81 Fe1 115.2(3) . . ?
O81 C81 C82 123.6(4) . . ?
O81 C81 C86 117.2(4) . . ?
C82 C81 C86 119.1(4) . . ?
C83 C82 C81 116.5(4) . . ?
C83 C82 C101 123.8(4) . . ?
C81 C82 C101 119.7(4) . . ?
C82 C83 C84 125.6(4) . . ?
C85 C84 C83 117.4(4) . . ?
C85 C84 C105 123.6(4) . . ?
C83 C84 C105 119.0(4) . . ?
C84 C85 C86 121.1(4) . . ?
N87 C86 C85 126.5(4) . . ?
N87 C86 C81 113.3(4) . . ?
C85 C86 C81 120.2(4) . . ?
C86 N87 C88 118.9(3) . . ?
C86 N87 Fe1 113.9(3) . . ?
C88 N87 Fe1 125.7(2) . . ?
C93 C88 C89 120.2(4) . . ?
C93 C88 N87 119.2(4) . . ?
C89 C88 N87 120.5(4) . . ?
C90 C89 C88 119.1(4) . . ?
C91 C90 C89 121.0(4) . . ?
C90 C91 C92 119.9(4) . . ?
C91 C92 C93 119.6(4) . . ?
C91 C92 N94 119.4(4) . . ?
C93 C92 N94 120.9(4) . . ?
C88 C93 C92 120.1(4) . . ?
C95 N94 C92 119.9(3) . . ?
C95 N94 Fe2 114.5(3) . . ?
C92 N94 Fe2 123.7(3) . . ?
N94 C95 C96 126.5(4) . . ?
N94 C95 C100 113.4(4) . . ?
C96 C95 C100 120.1(4) . . ?
C97 C96 C95 120.0(4) . . ?
C96 C97 C98 118.7(4) . . ?
C96 C97 C109 123.6(4) . . ?
C98 C97 C109 117.5(4) . . ?
C99 C98 C97 125.6(4) . . ?
C98 C99 C100 116.0(4) . . ?
C98 C99 C113 123.3(4) . . ?
C100 C99 C113 120.7(4) . . ?
C100 O100 Fe2 115.5(3) . . ?
O100 C100 C95 116.8(4) . . ?
O100 C100 C99 123.5(4) . . ?
C95 C100 C99 119.7(4) . . ?
C82 C101 C103 111.8(4) . . ?
C82 C101 C102 109.8(3) . . ?
C103 C101 C102 107.5(4) . . ?
C82 C101 C104 110.0(4) . . ?
C103 C101 C104 108.0(3) . . ?
C102 C101 C104 109.7(4) . . ?
C108 C105 C106 108.4(4) . . ?
C108 C105 C84 112.1(3) . . ?
C106 C105 C84 109.9(4) . . ?
C108 C105 C107 107.8(4) . . ?
C106 C105 C107 109.5(3) . . ?
C84 C105 C107 109.1(3) . . ?
C112 C109 C97 111.8(4) . . ?
C112 C109 C110 108.0(4) . . ?
C97 C109 C110 111.0(4) . . ?
C112 C109 C111 108.6(4) . . ?
C97 C109 C111 107.9(4) . . ?
C110 C109 C111 109.5(4) . . ?
C99 C113 C114 111.9(4) . . ?
C99 C113 C116 109.1(3) . . ?
C114 C113 C116 108.3(4) . . ?
C99 C113 C115 109.7(4) . . ?
C114 C113 C115 107.8(4) . . ?
C116 C113 C115 110.1(4) . . ?
O200 C200 C202 126.2(23) . . ?
O200 C200 C201 116.0(21) . . ?
C202 C200 C201 117.5(15) . . ?

loop_
_geom_bond_atom_site_label_1
_geom_bond_atom_site_label_2
_geom_bond_distance
_geom_bond_site_symmetry_2
_geom_bond_publ_flag
Fe1 O1 2.006(3) . ?
Fe1 O41 2.013(3) . ?
Fe1 O81 2.019(3) . ?
Fe1 N87 2.070(3) . ?
Fe1 N7 2.083(3) . ?
Fe1 N47 2.124(3) . ?
Fe2 O60 2.004(3) . ?
Fe2 O20 2.004(3) . ?
Fe2 O100 2.046(3) . ?
Fe2 N94 2.073(3) . ?
Fe2 N54 2.097(3) . ?
Fe2 N14 2.139(3) . ?
O1 C1 1.285(5) . ?
C1 C2 1.428(6) . ?
C1 C6 1.462(6) . ?
C2 C3 1.377(6) . ?
C2 C21 1.535(6) . ?
C3 C4 1.422(6) . ?
C4 C5 1.368(6) . ?
C4 C25 1.539(6) . ?
C5 C6 1.416(6) . ?
C6 N7 1.335(5) . ?
N7 C8 1.425(5) . ?
C8 C13 1.390(5) . ?
C8 C9 1.403(6) . ?
C9 C10 1.375(6) . ?
C10 C11 1.377(6) . ?
C11 C12 1.401(6) . ?
C12 C13 1.383(6) . ?
C12 N14 1.426(5) . ?
N14 C15 1.326(5) . ?
C15 C16 1.418(6) . ?
C15 C20 1.459(6) . ?
C16 C17 1.355(6) . ?
C17 C18 1.433(6) . ?
C17 C29 1.540(6) . ?
C18 C19 1.373(6) . ?
C19 C20 1.420(6) . ?
C19 C33 1.542(6) . ?
O20 C20 1.292(5) . ?
C21 C22 1.523(6) . ?
C21 C24 1.534(6) . ?
C21 C23 1.540(6) . ?
C25 C26 1.496(7) . ?
C25 C28 1.514(7) . ?
C25 C27 1.554(7) . ?
C29 C30 1.531(7) . ?
C29 C31 1.531(6) . ?
C29 C32 1.537(7) . ?
C33 C35 1.532(6) . ?
C33 C34 1.532(6) . ?
C33 C36 1.538(6) . ?
O41 C41 1.287(5) . ?
C41 C42 1.426(6) . ?
C41 C46 1.454(6) . ?
C42 C43 1.374(5) . ?
C42 C61 1.529(6) . ?
C43 C44 1.427(6) . ?
C44 C45 1.364(6) . ?
C44 C65 1.536(6) . ?
C45 C46 1.417(5) . ?
C46 N47 1.332(5) . ?
N47 C48 1.429(5) . ?
C48 C53 1.383(6) . ?
C48 C49 1.387(6) . ?
C49 C50 1.392(6) . ?
C50 C51 1.383(6) . ?
C51 C52 1.382(6) . ?
C52 C53 1.385(5) . ?
C52 N54 1.435(5) . ?
N54 C55 1.344(5) . ?
C55 C56 1.418(5) . ?
C55 C60 1.452(6) . ?
C56 C57 1.357(5) . ?
C57 C58 1.429(6) . ?
C57 C69 1.534(6) . ?
C58 C59 1.371(6) . ?
C59 C60 1.431(6) . ?
C59 C73 1.533(6) . ?
O60 C60 1.287(5) . ?
C61 C63 1.535(6) . ?
C61 C62 1.537(6) . ?
C61 C64 1.546(6) . ?
C65 C68 1.525(6) . ?
C65 C66 1.530(6) . ?
C65 C67 1.543(6) . ?
C69 C72 1.529(6) . ?
C69 C71 1.531(6) . ?
C69 C70 1.536(6) . ?
C73 C76 1.534(6) . ?
C73 C74 1.541(6) . ?
C73 C75 1.541(6) . ?
O81 C81 1.283(5) . ?
C81 C82 1.434(5) . ?
C81 C86 1.455(6) . ?
C82 C83 1.368(6) . ?
C82 C101 1.529(6) . ?
C83 C84 1.442(6) . ?
C84 C85 1.358(5) . ?
C84 C105 1.536(6) . ?
C85 C86 1.413(6) . ?
C86 N87 1.338(5) . ?
N87 C88 1.424(5) . ?
C88 C93 1.381(6) . ?
C88 C89 1.396(5) . ?
C89 C90 1.380(5) . ?
C90 C91 1.380(5) . ?
C91 C92 1.386(5) . ?
C92 C93 1.390(5) . ?
C92 N94 1.416(5) . ?
N94 C95 1.339(5) . ?
C95 C96 1.424(6) . ?
C95 C100 1.442(6) . ?
C96 C97 1.360(6) . ?
C97 C98 1.423(6) . ?
C97 C109 1.529(6) . ?
C98 C99 1.363(6) . ?
C99 C100 1.443(6) . ?
C99 C113 1.521(6) . ?
O100 C100 1.290(5) . ?
C101 C103 1.534(6) . ?
C101 C102 1.538(6) . ?
C101 C104 1.539(6) . ?
C105 C108 1.527(6) . ?
C105 C106 1.529(6) . ?
C105 C107 1.539(5) . ?
C109 C112 1.527(6) . ?
C109 C110 1.534(6) . ?
C109 C111 1.545(7) . ?
C113 C114 1.527(6) . ?
C113 C116 1.531(6) . ?
C113 C115 1.540(6) . ?
O200 C200 1.23(2) . ?
C200 C202 1.44(2) . ?
C200 C201 1.58(2) . ?
